data_9000448
loop_
_publ_author_name
'Ohashi, Y.'
'Burnham, C. W.'
'Finger, L. W.'

_publ_section_title
;
 The effect of Ca-Fe substitution on the clinopyroxene crystal structure
 Fs80Wo20
;
_journal_name_full 'American Mineralogist'
_journal_page_first 423
_journal_page_last 434
_journal_volume 60
_journal_year 1975
_chemical_formula_sum 'Ca0.4 Fe1.6 O6 Si2'
_chemical_name_mineral Ferrosilite
_space_group_IT_number 15
_symmetry_space_group_name_Hall '-C 2yc'
_symmetry_space_group_name_H-M 'C 1 2/c 1'
_cell_angle_alpha 90
_cell_angle_beta 106.3
_cell_angle_gamma 90
_cell_length_a 9.760
_cell_length_b 9.057
_cell_length_c 5.234
_cell_formula_units_Z 4
_cell_volume 444.070
_database_code_amcsd 0000459
_exptl_crystal_density_diffrn 3.852
_cod_original_formula_sum 'Fe1.6 Ca.4 Si2 O6'
_cod_database_code 9000448

loop_
_space_group_symop_operation_xyz
x,y,z
1/2+x,1/2+y,z
x,-y,1/2+z
1/2+x,1/2-y,1/2+z
-x,y,1/2-z
1/2-x,1/2+y,1/2-z
-x,-y,-z
1/2-x,1/2-y,-z

loop_
_atom_site_aniso_label
_atom_site_aniso_U_11
_atom_site_aniso_U_22
_atom_site_aniso_U_33
_atom_site_aniso_U_12
_atom_site_aniso_U_13
_atom_site_aniso_U_23
Fe1 0.00445 0.00640 0.01354 0.00000 0.00265 0.00000
Fe2 0.01449 0.04368 0.01279 0.00000 0.00925 0.00000
Ca 0.01449 0.04368 0.01279 0.00000 0.00925 0.00000
Si 0.00289 0.00690 0.01391 0.00090 0.00117 -0.00207
O1 0.00249 0.00985 0.01492 -0.00150 0.00410 -0.00053
O2 0.00800 0.01043 0.03516 0.00370 -0.00079 -0.01111
O3 0.00547 0.02331 0.01400 -0.00542 0.00200 -0.00731

loop_
_atom_site_label
_atom_site_fract_x
_atom_site_fract_y
_atom_site_fract_z
_atom_site_occupancy
_atom_site_U_iso_or_equiv
Fe1 0.00000 0.90500 0.25000 1.00000 0.00811
Fe2 0.00000 0.27510 0.25000 0.60000 0.02254
Ca 0.00000 0.27510 0.25000 0.40000 0.02254
Si 0.29370 0.08910 0.24400 1.00000 0.00823
O1 0.12140 0.08930 0.15350 1.00000 0.00988
O2 0.37120 0.24170 0.34800 1.00000 0.01938
O3 0.35170 0.02610 -0.00200 1.00000 0.01444

loop_
_cod_related_entry_id
_cod_related_entry_database
_cod_related_entry_code
1 AMCSD 0000459
